data_7060482
loop_
_publ_author_name
'Lamprecht, Zandria'
'Malan, Frederick P.'
'Lotz, Simon'
'Bezuidenhout, Daniela I.'

_publ_section_title
;
 Synthesis and structure of thienyl Fischer carbene complexes of PtII for
 application in alkyne hydrosilylation
;
_journal_issue 14
_journal_name_full 'New Journal of Chemistry'
_journal_page_first 6220
_journal_page_last 6230
_journal_paper_doi 10.1039/D1NJ00791B
_journal_volume 45
_journal_year 2021
_chemical_formula_sum 'C18 H18 Cl2 N2 Pt S4'
_chemical_formula_weight 656.57
_space_group_crystal_system monoclinic
_space_group_IT_number 14
_space_group_name_Hall '-P 2ybc'
_space_group_name_H-M_alt 'P 1 21/c 1'
_atom_sites_solution_hydrogens geom
_audit_creation_method SHELXL-2018/3
_audit_update_record
;
2021-02-04 deposited with the CCDC.	2021-03-16 downloaded from the CCDC.
;
_cell_angle_alpha 90
_cell_angle_beta 110.318(7)
_cell_angle_gamma 90
_cell_formula_units_Z 4
_cell_length_a 11.1318(6)
_cell_length_b 17.0266(7)
_cell_length_c 12.4532(7)
_cell_measurement_reflns_used 6713
_cell_measurement_temperature 293(2)
_cell_measurement_theta_max 28.7660
_cell_measurement_theta_min 1.9370
_cell_volume 2213.5(2)
_computing_structure_refinement 'SHELXL-2018/3 (Sheldrick, 2018)'
_computing_structure_solution 'SHELXT 2014/5 (Sheldrick, 2014)'
_diffrn_ambient_temperature 293(2)
_diffrn_measured_fraction_theta_full 1.000
_diffrn_measured_fraction_theta_max 1.000
_diffrn_measurement_device_type 'XtaLAB Synergy R, DW System, HyPix'
_diffrn_measurement_method '\f and \w scans'
_diffrn_radiation_type MoK\a
_diffrn_radiation_wavelength 0.71073
_diffrn_reflns_av_R_equivalents 0.2114
_diffrn_reflns_av_unetI/netI 0.1233
_diffrn_reflns_Laue_measured_fraction_full 1.000
_diffrn_reflns_Laue_measured_fraction_max 1.000
_diffrn_reflns_limit_h_max 13
_diffrn_reflns_limit_h_min -13
_diffrn_reflns_limit_k_max 21
_diffrn_reflns_limit_k_min -21
_diffrn_reflns_limit_l_max 15
_diffrn_reflns_limit_l_min -11
_diffrn_reflns_number 29159
_diffrn_reflns_point_group_measured_fraction_full 1.000
_diffrn_reflns_point_group_measured_fraction_max 1.000
_diffrn_reflns_theta_full 25.242
_diffrn_reflns_theta_max 26.371
_diffrn_reflns_theta_min 1.951
_diffrn_source 'Rotating anode X-ray tube'
_exptl_absorpt_coefficient_mu 6.965
_exptl_absorpt_correction_T_max 1.00000
_exptl_absorpt_correction_T_min 0.57525
_exptl_absorpt_correction_type multi-scan
_exptl_absorpt_process_details
;
CrysAlisPro 1.171.40.39a (Rigaku Oxford Diffraction, 2019) was used 
for absorption correction. Empirical absorption correction using 
spherical harmonics, implemented in SCALE3 ABSPACK scaling algoritm.
;
_exptl_crystal_colour yellow
_exptl_crystal_density_diffrn 1.970
_exptl_crystal_description blade
_exptl_crystal_F_000 1264
_exptl_crystal_size_max 0.378
_exptl_crystal_size_mid 0.154
_exptl_crystal_size_min 0.114
_refine_diff_density_max 2.874
_refine_diff_density_min -1.824
_refine_diff_density_rms 0.254
_refine_ls_extinction_method none
_refine_ls_goodness_of_fit_ref 0.958
_refine_ls_hydrogen_treatment constr
_refine_ls_matrix_type full
_refine_ls_number_parameters 248
_refine_ls_number_reflns 4528
_refine_ls_number_restraints 0
_refine_ls_restrained_S_all 0.958
_refine_ls_R_factor_all 0.0867
_refine_ls_R_factor_gt 0.0554
_refine_ls_shift/su_max 0.001
_refine_ls_shift/su_mean 0.000
_refine_ls_structure_factor_coef Fsqd
_refine_ls_weighting_details 'w=1/[\s^2^(Fo^2^)+(0.0445P)^2^] where P=(Fo^2^+2Fc^2^)/3'
_refine_ls_weighting_scheme calc
_refine_ls_wR_factor_gt 0.1200
_refine_ls_wR_factor_ref 0.1327
_reflns_Friedel_coverage 0.000
_reflns_number_gt 3197
_reflns_number_total 4528
_reflns_threshold_expression 'I > 2\s(I)'
_cod_data_source_file d1nj00791b2.cif
_cod_data_source_block ZL350DCMR
_cod_depositor_comments 'Adding full bibliography for 7060481--7060486.cif.'
_cod_original_sg_symbol_H-M 'P 21/c'
_cod_database_code 7060482
_shelx_shelxl_version_number 2018/3
_shelx_space_group_comment
;
The symmetry employed for this shelxl refinement is uniquely defined
by the following loop, which should always be used as a source of
symmetry information in preference to the above space-group names.
They are only intended as comments.
;

loop_
_space_group_symop_operation_xyz
'x, y, z'
'-x, y+1/2, -z+1/2'
'-x, -y, -z'
'x, -y-1/2, z-1/2'

loop_
_atom_site_label
_atom_site_type_symbol
_atom_site_fract_x
_atom_site_fract_y
_atom_site_fract_z
_atom_site_U_iso_or_equiv
_atom_site_adp_type
_atom_site_occupancy
_atom_site_site_symmetry_order
_atom_site_calc_flag
_atom_site_refinement_flags_posn
_atom_site_refinement_flags_adp
_atom_site_refinement_flags_occupancy
_atom_site_disorder_assembly
_atom_site_disorder_group
Pt1 Pt 0.86986(3) 0.32918(2) 0.29764(3) 0.02130(14) Uani 1 1 d . . . . .
C1 C 0.8594(9) 0.2239(5) 0.3638(8) 0.023(2) Uani 1 1 d . . . . .
Cl1 Cl 0.9322(2) 0.26327(15) 0.1584(2) 0.0316(6) Uani 1 1 d . . . . .
S1 S 0.6083(2) 0.21898(17) 0.2201(2) 0.0324(6) Uani 1 1 d . . . . .
N1 N 0.9594(7) 0.1809(5) 0.4134(6) 0.0221(18) Uani 1 1 d . . . . .
Cl2 Cl 0.8803(2) 0.45243(14) 0.2106(2) 0.0284(6) Uani 1 1 d . . . . .
C2 C 1.0901(9) 0.2112(7) 0.4457(9) 0.034(3) Uani 1 1 d . . . . .
H2A H 1.133659 0.185219 0.401321 0.051 Uiso 1 1 calc R U . . .
H2B H 1.134849 0.201537 0.525579 0.051 Uiso 1 1 calc R U . . .
H2C H 1.087521 0.266651 0.431219 0.051 Uiso 1 1 calc R U . . .
S2 S 0.3360(3) 0.16000(19) 0.2098(3) 0.0464(8) Uani 1 1 d . . . . .
N2 N 0.8810(7) 0.4084(4) 0.5093(6) 0.0219(17) Uani 1 1 d . . . . .
S3 S 0.5811(2) 0.43511(17) 0.2542(2) 0.0361(7) Uani 1 1 d . . . . .
C3 C 0.9550(10) 0.0972(6) 0.4446(9) 0.030(2) Uani 1 1 d . . . . .
H3A H 0.871184 0.076393 0.404714 0.045 Uiso 1 1 calc R U . . .
H3B H 0.973697 0.092958 0.525692 0.045 Uiso 1 1 calc R U . . .
H3C H 1.017396 0.068065 0.423727 0.045 Uiso 1 1 calc R U . . .
C13 C 0.6676(9) 0.3872(5) 0.3799(8) 0.023(2) Uani 1 1 d . . . . .
C12 C 0.8331(10) 0.4443(6) 0.5958(8) 0.033(2) Uani 1 1 d . . . . .
H12A H 0.745984 0.461039 0.559128 0.049 Uiso 1 1 calc R U . . .
H12B H 0.885256 0.488821 0.630180 0.049 Uiso 1 1 calc R U . . .
H12C H 0.837059 0.406342 0.653923 0.049 Uiso 1 1 calc R U . . .
C11 C 1.0215(9) 0.4023(6) 0.5509(8) 0.032(2) Uani 1 1 d . . . . .
H11A H 1.048649 0.362566 0.609066 0.047 Uiso 1 1 calc R U . . .
H11B H 1.058276 0.451853 0.582410 0.047 Uiso 1 1 calc R U . . .
H11C H 1.049221 0.388566 0.488483 0.047 Uiso 1 1 calc R U . . .
C10 C 0.8089(9) 0.3806(5) 0.4119(8) 0.024(2) Uani 1 1 d . . . . .
C9 C 0.3405(11) 0.1152(7) 0.3347(10) 0.046(3) Uani 1 1 d . . . . .
H9 H 0.267294 0.095539 0.344896 0.055 Uiso 1 1 calc R U . . .
S4 S 0.2819(3) 0.4267(2) 0.2000(3) 0.0508(8) Uani 1 1 d . . . . .
C4 C 0.7321(9) 0.1933(6) 0.3470(8) 0.025(2) Uani 1 1 d . . . . .
C5 C 0.6876(9) 0.1542(6) 0.4220(8) 0.027(2) Uani 1 1 d . . . . .
H5 H 0.740002 0.136653 0.493741 0.032 Uiso 1 1 calc R U . . .
C14 C 0.5928(9) 0.3529(6) 0.4323(8) 0.026(2) Uani 1 1 d . . . . .
H14 H 0.624774 0.325701 0.501207 0.032 Uiso 1 1 calc R U . . .
C7 C 0.4993(10) 0.1729(6) 0.2673(9) 0.032(2) Uani 1 1 d . . . . .
C6 C 0.5520(10) 0.1434(7) 0.3779(9) 0.035(3) Uani 1 1 d . . . . .
C15 C 0.4606(10) 0.3632(6) 0.3703(9) 0.033(3) Uani 1 1 d . . . . .
C18 C 0.2401(10) 0.3693(7) 0.2980(11) 0.046(3) Uani 1 1 d . . . . .
H18 H 0.155871 0.359072 0.291711 0.055 Uiso 1 1 calc R U . . .
C16 C 0.4409(9) 0.4089(6) 0.2748(9) 0.031(2) Uani 1 1 d . . . . .
C17 C 0.3409(11) 0.3419(7) 0.3822(11) 0.044(3) Uani 1 1 d . . . . .
H17 H 0.334822 0.312016 0.442564 0.053 Uiso 1 1 calc R U . . .
C8 C 0.4542(11) 0.1106(7) 0.4149(9) 0.039(3) Uani 1 1 d . . . . .
H8 H 0.469316 0.088714 0.486887 0.047 Uiso 1 1 calc R U . . .

loop_
_atom_site_aniso_label
_atom_site_aniso_U_11
_atom_site_aniso_U_22
_atom_site_aniso_U_33
_atom_site_aniso_U_23
_atom_site_aniso_U_13
_atom_site_aniso_U_12
Pt1 0.0217(2) 0.0215(2) 0.0223(2) 0.00005(16) 0.00968(16) -0.00010(17)
C1 0.033(5) 0.017(5) 0.026(5) -0.007(4) 0.019(5) 0.003(4)
Cl1 0.0433(15) 0.0286(14) 0.0303(14) 0.0002(10) 0.0221(12) 0.0041(12)
S1 0.0297(14) 0.0381(17) 0.0274(15) -0.0011(11) 0.0075(12) -0.0024(12)
N1 0.023(4) 0.024(5) 0.023(4) 0.000(3) 0.013(4) -0.003(4)
Cl2 0.0364(14) 0.0217(12) 0.0303(13) 0.0022(10) 0.0157(11) 0.0004(11)
C2 0.035(6) 0.034(6) 0.039(7) -0.002(5) 0.019(5) 0.001(5)
S2 0.0243(14) 0.050(2) 0.061(2) -0.0128(16) 0.0090(14) -0.0049(14)
N2 0.024(4) 0.018(4) 0.025(4) -0.001(3) 0.011(4) 0.000(3)
S3 0.0273(14) 0.0387(17) 0.0387(16) 0.0074(13) 0.0068(13) 0.0002(13)
C3 0.034(6) 0.020(5) 0.042(6) 0.007(4) 0.021(5) 0.008(5)
C13 0.029(5) 0.018(5) 0.023(5) 0.005(4) 0.009(4) 0.004(4)
C12 0.034(6) 0.035(6) 0.034(6) -0.006(5) 0.017(5) 0.001(5)
C11 0.034(6) 0.032(6) 0.033(6) -0.005(5) 0.017(5) -0.008(5)
C10 0.034(5) 0.015(5) 0.021(5) 0.003(4) 0.007(4) -0.013(4)
C9 0.043(7) 0.039(7) 0.067(9) -0.012(6) 0.032(7) -0.004(6)
S4 0.0268(15) 0.049(2) 0.066(2) -0.0033(16) 0.0022(15) 0.0047(14)
C4 0.025(5) 0.036(6) 0.014(5) -0.010(4) 0.007(4) -0.007(5)
C5 0.025(5) 0.029(6) 0.027(6) 0.001(4) 0.009(5) -0.004(4)
C14 0.021(5) 0.040(6) 0.019(5) 0.003(4) 0.008(4) 0.003(5)
C7 0.027(5) 0.020(5) 0.048(7) -0.010(5) 0.012(5) -0.011(5)
C6 0.039(6) 0.034(6) 0.038(7) -0.003(5) 0.018(6) -0.007(5)
C15 0.034(6) 0.027(6) 0.042(7) -0.014(5) 0.020(5) -0.005(5)
C18 0.025(6) 0.047(8) 0.076(9) -0.016(7) 0.030(6) -0.006(6)
C16 0.024(5) 0.021(6) 0.040(6) -0.005(5) 0.000(5) -0.004(4)
C17 0.032(6) 0.044(8) 0.057(8) -0.005(6) 0.018(6) -0.003(6)
C8 0.050(7) 0.037(7) 0.036(7) -0.010(5) 0.021(6) -0.015(6)

loop_
_atom_type_symbol
_atom_type_description
_atom_type_scat_dispersion_real
_atom_type_scat_dispersion_imag
_atom_type_scat_source
C C 0.0033 0.0016 'International Tables Vol C Tables 4.2.6.8 and 6.1.1.4'
H H 0.0000 0.0000 'International Tables Vol C Tables 4.2.6.8 and 6.1.1.4'
Cl Cl 0.1484 0.1585 'International Tables Vol C Tables 4.2.6.8 and 6.1.1.4'
N N 0.0061 0.0033 'International Tables Vol C Tables 4.2.6.8 and 6.1.1.4'
Pt Pt -1.7033 8.3905 'International Tables Vol C Tables 4.2.6.8 and 6.1.1.4'
S S 0.1246 0.1234 'International Tables Vol C Tables 4.2.6.8 and 6.1.1.4'

loop_
_geom_angle_atom_site_label_1
_geom_angle_atom_site_label_2
_geom_angle_atom_site_label_3
_geom_angle
_geom_angle_site_symmetry_1
_geom_angle_site_symmetry_3
_geom_angle_publ_flag
C10 Pt1 C1 91.0(4) . . ?
C10 Pt1 Cl1 176.8(3) . . ?
C1 Pt1 Cl1 87.2(3) . . ?
C10 Pt1 Cl2 91.2(3) . . ?
C1 Pt1 Cl2 177.5(3) . . ?
Cl1 Pt1 Cl2 90.62(9) . . ?
N1 C1 C4 119.9(9) . . ?
N1 C1 Pt1 122.8(7) . . ?
C4 C1 Pt1 117.1(7) . . ?
C7 S1 C4 90.3(5) . . ?
C1 N1 C2 122.7(8) . . ?
C1 N1 C3 124.6(8) . . ?
C2 N1 C3 112.7(8) . . ?
N1 C2 H2A 109.5 . . ?
N1 C2 H2B 109.5 . . ?
H2A C2 H2B 109.5 . . ?
N1 C2 H2C 109.5 . . ?
H2A C2 H2C 109.5 . . ?
H2B C2 H2C 109.5 . . ?
C9 S2 C7 89.1(6) . . ?
C10 N2 C11 123.0(8) . . ?
C10 N2 C12 124.7(8) . . ?
C11 N2 C12 112.2(7) . . ?
C16 S3 C13 89.5(5) . . ?
N1 C3 H3A 109.5 . . ?
N1 C3 H3B 109.5 . . ?
H3A C3 H3B 109.5 . . ?
N1 C3 H3C 109.5 . . ?
H3A C3 H3C 109.5 . . ?
H3B C3 H3C 109.5 . . ?
C14 C13 C10 127.4(9) . . ?
C14 C13 S3 113.4(7) . . ?
C10 C13 S3 118.8(7) . . ?
N2 C12 H12A 109.5 . . ?
N2 C12 H12B 109.5 . . ?
H12A C12 H12B 109.5 . . ?
N2 C12 H12C 109.5 . . ?
H12A C12 H12C 109.5 . . ?
H12B C12 H12C 109.5 . . ?
N2 C11 H11A 109.5 . . ?
N2 C11 H11B 109.5 . . ?
H11A C11 H11B 109.5 . . ?
N2 C11 H11C 109.5 . . ?
H11A C11 H11C 109.5 . . ?
H11B C11 H11C 109.5 . . ?
N2 C10 C13 118.6(9) . . ?
N2 C10 Pt1 125.5(7) . . ?
C13 C10 Pt1 115.9(6) . . ?
C8 C9 S2 115.7(9) . . ?
C8 C9 H9 122.2 . . ?
S2 C9 H9 122.2 . . ?
C16 S4 C18 89.8(6) . . ?
C5 C4 C1 129.7(9) . . ?
C5 C4 S1 112.2(7) . . ?
C1 C4 S1 117.5(7) . . ?
C4 C5 C6 112.5(9) . . ?
C4 C5 H5 123.7 . . ?
C6 C5 H5 123.7 . . ?
C13 C14 C15 112.3(9) . . ?
C13 C14 H14 123.8 . . ?
C15 C14 H14 123.8 . . ?
C6 C7 S1 113.6(8) . . ?
C6 C7 S2 112.9(8) . . ?
S1 C7 S2 133.4(7) . . ?
C7 C6 C5 111.2(9) . . ?
C7 C6 C8 110.6(10) . . ?
C5 C6 C8 138.2(10) . . ?
C16 C15 C14 111.4(9) . . ?
C16 C15 C17 110.9(10) . . ?
C14 C15 C17 137.6(11) . . ?
C17 C18 S4 113.0(9) . . ?
C17 C18 H18 123.5 . . ?
S4 C18 H18 123.5 . . ?
C15 C16 S4 113.2(8) . . ?
C15 C16 S3 113.3(8) . . ?
S4 C16 S3 133.5(7) . . ?
C18 C17 C15 113.0(11) . . ?
C18 C17 H17 123.5 . . ?
C15 C17 H17 123.5 . . ?
C9 C8 C6 111.7(10) . . ?
C9 C8 H8 124.2 . . ?
C6 C8 H8 124.2 . . ?

loop_
_geom_bond_atom_site_label_1
_geom_bond_atom_site_label_2
_geom_bond_distance
_geom_bond_site_symmetry_2
_geom_bond_publ_flag
Pt1 C10 1.980(10) . ?
Pt1 C1 1.993(10) . ?
Pt1 Cl1 2.364(2) . ?
Pt1 Cl2 2.384(2) . ?
C1 N1 1.295(11) . ?
C1 C4 1.456(13) . ?
S1 C7 1.711(11) . ?
S1 C4 1.754(10) . ?
N1 C2 1.462(12) . ?
N1 C3 1.483(11) . ?
C2 H2A 0.9600 . ?
C2 H2B 0.9600 . ?
C2 H2C 0.9600 . ?
S2 C9 1.718(13) . ?
S2 C7 1.721(10) . ?
N2 C10 1.290(11) . ?
N2 C11 1.470(11) . ?
N2 C12 1.490(11) . ?
S3 C16 1.727(11) . ?
S3 C13 1.731(9) . ?
C3 H3A 0.9600 . ?
C3 H3B 0.9600 . ?
C3 H3C 0.9600 . ?
C13 C14 1.355(13) . ?
C13 C10 1.487(13) . ?
C12 H12A 0.9600 . ?
C12 H12B 0.9600 . ?
C12 H12C 0.9600 . ?
C11 H11A 0.9600 . ?
C11 H11B 0.9600 . ?
C11 H11C 0.9600 . ?
C9 C8 1.314(14) . ?
C9 H9 0.9300 . ?
S4 C16 1.718(10) . ?
S4 C18 1.747(13) . ?
C4 C5 1.372(13) . ?
C5 C6 1.427(13) . ?
C5 H5 0.9300 . ?
C14 C15 1.416(13) . ?
C14 H14 0.9300 . ?
C7 C6 1.390(14) . ?
C6 C8 1.436(14) . ?
C15 C16 1.373(14) . ?
C15 C17 1.436(15) . ?
C18 C17 1.327(16) . ?
C18 H18 0.9300 . ?
C17 H17 0.9300 . ?
C8 H8 0.9300 . ?

loop_
_geom_torsion_atom_site_label_1
_geom_torsion_atom_site_label_2
_geom_torsion_atom_site_label_3
_geom_torsion_atom_site_label_4
_geom_torsion
_geom_torsion_site_symmetry_1
_geom_torsion_site_symmetry_2
_geom_torsion_site_symmetry_3
_geom_torsion_site_symmetry_4
_geom_torsion_publ_flag
C4 C1 N1 C2 -172.3(8) . . . . ?
Pt1 C1 N1 C2 12.4(12) . . . . ?
C4 C1 N1 C3 7.1(14) . . . . ?
Pt1 C1 N1 C3 -168.2(7) . . . . ?
C16 S3 C13 C14 0.8(8) . . . . ?
C16 S3 C13 C10 174.5(8) . . . . ?
C11 N2 C10 C13 177.7(8) . . . . ?
C12 N2 C10 C13 2.5(14) . . . . ?
C11 N2 C10 Pt1 -2.5(13) . . . . ?
C12 N2 C10 Pt1 -177.7(7) . . . . ?
C14 C13 C10 N2 -64.4(14) . . . . ?
S3 C13 C10 N2 122.8(8) . . . . ?
C14 C13 C10 Pt1 115.8(10) . . . . ?
S3 C13 C10 Pt1 -56.9(9) . . . . ?
C7 S2 C9 C8 0.8(10) . . . . ?
N1 C1 C4 C5 45.8(15) . . . . ?
Pt1 C1 C4 C5 -138.6(10) . . . . ?
N1 C1 C4 S1 -143.3(8) . . . . ?
Pt1 C1 C4 S1 32.3(10) . . . . ?
C7 S1 C4 C5 -2.5(8) . . . . ?
C7 S1 C4 C1 -174.9(8) . . . . ?
C1 C4 C5 C6 171.9(10) . . . . ?
S1 C4 C5 C6 0.6(12) . . . . ?
C10 C13 C14 C15 -172.0(9) . . . . ?
S3 C13 C14 C15 1.1(12) . . . . ?
C4 S1 C7 C6 3.8(9) . . . . ?
C4 S1 C7 S2 179.5(9) . . . . ?
C9 S2 C7 C6 0.0(9) . . . . ?
C9 S2 C7 S1 -175.7(9) . . . . ?
S1 C7 C6 C5 -4.2(12) . . . . ?
S2 C7 C6 C5 179.2(7) . . . . ?
S1 C7 C6 C8 175.9(8) . . . . ?
S2 C7 C6 C8 -0.7(12) . . . . ?
C4 C5 C6 C7 2.2(13) . . . . ?
C4 C5 C6 C8 -177.9(13) . . . . ?
C13 C14 C15 C16 -2.9(13) . . . . ?
C13 C14 C15 C17 -179.5(12) . . . . ?
C16 S4 C18 C17 2.2(10) . . . . ?
C14 C15 C16 S4 -177.3(7) . . . . ?
C17 C15 C16 S4 0.3(12) . . . . ?
C14 C15 C16 S3 3.5(12) . . . . ?
C17 C15 C16 S3 -178.9(8) . . . . ?
C18 S4 C16 C15 -1.3(9) . . . . ?
C18 S4 C16 S3 177.6(9) . . . . ?
C13 S3 C16 C15 -2.5(9) . . . . ?
C13 S3 C16 S4 178.5(9) . . . . ?
S4 C18 C17 C15 -2.4(14) . . . . ?
C16 C15 C17 C18 1.4(15) . . . . ?
C14 C15 C17 C18 178.0(12) . . . . ?
S2 C9 C8 C6 -1.3(14) . . . . ?
C7 C6 C8 C9 1.3(14) . . . . ?
C5 C6 C8 C9 -178.6(13) . . . . ?
